data_7036411
loop_
_publ_author_name
'Ramakrishna, Buthanapalli'
'Nagarajaprakash, R.'
'Veena, V.'
'Sakthivel, N.'
'Manimaran, Bala'

_publ_section_title
;
 Self-assembly of oxamidato bridged ester functionalised dirhenium
 metallastirrups: synthesis, characterisation and cytotoxicity studies.
;
_journal_issue 40
_journal_name_full 'Dalton transactions (Cambridge, England : 2003)'
_journal_page_first 17629
_journal_page_last 17638
_journal_paper_doi 10.1039/c5dt02205c
_journal_volume 44
_journal_year 2015
_chemical_formula_moiety 'C40 H26 N4 O12 Re2, 2(C H2 Cl2)'
_chemical_formula_sum 'C42 H30 Cl4 N4 O12 Re2'
_chemical_formula_weight 1296.90
_chemical_name_systematic
;
 ? 
;
_space_group_crystal_system orthorhombic
_space_group_IT_number 56
_space_group_name_Hall '-P 2ab 2ac'
_space_group_name_H-M_alt 'P c c n'
_symmetry_space_group_name_Hall '-P 2ab 2ac'
_symmetry_space_group_name_H-M 'P c c n'
_atom_sites_solution_hydrogens geom
_atom_sites_solution_primary direct
_atom_sites_solution_secondary difmap
_audit_creation_date 2014-06-22
_audit_creation_method
;
Olex2 1.2
(compiled 2014.05.21 svn.r2940 for OlexSys, GUI svn.r4846)
;
_audit_update_record
;
2015-06-04 deposited with the CCDC.
2015-09-07 downloaded from the CCDC.
;
_cell_angle_alpha 90.00
_cell_angle_beta 90.00
_cell_angle_gamma 90.00
_cell_formula_units_Z 4
_cell_length_a 11.2867(2)
_cell_length_b 14.1080(3)
_cell_length_c 29.1927(7)
_cell_measurement_temperature 293(2)
_cell_volume 4648.43(17)
_computing_molecular_graphics 'Olex2 (Dolomanov et al., 2009)'
_computing_publication_material 'Olex2 (Dolomanov et al., 2009)'
_computing_structure_refinement 'ShelXL (Sheldrick, 2008)'
_computing_structure_solution 'ShelXS (Sheldrick, 2008)'
_diffrn_ambient_temperature 293(2)
_diffrn_measured_fraction_theta_full 0.994
_diffrn_measured_fraction_theta_max 0.893
_diffrn_radiation_monochromator graphite
_diffrn_radiation_type MoK\a
_diffrn_radiation_wavelength 0.71073
_diffrn_reflns_av_R_equivalents 0.0299
_diffrn_reflns_av_unetI/netI 0.0271
_diffrn_reflns_limit_h_max 15
_diffrn_reflns_limit_h_min -14
_diffrn_reflns_limit_k_max 19
_diffrn_reflns_limit_k_min -16
_diffrn_reflns_limit_l_max 35
_diffrn_reflns_limit_l_min -39
_diffrn_reflns_number 24145
_diffrn_reflns_theta_full 25.00
_diffrn_reflns_theta_max 29.22
_diffrn_reflns_theta_min 3.61
_diffrn_source 'fine-focus sealed tube'
_exptl_absorpt_coefficient_mu 5.497
_exptl_absorpt_correction_T_max 1.00000
_exptl_absorpt_correction_T_min 0.7578
_exptl_absorpt_correction_type multi-scan
_exptl_crystal_density_diffrn 1.853
_exptl_crystal_density_method 'not measured'
_exptl_crystal_description block
_exptl_crystal_F_000 2496
_exptl_crystal_size_max 0.31
_exptl_crystal_size_mid 0.25
_exptl_crystal_size_min 0.25
_refine_diff_density_max 4.764
_refine_diff_density_min -4.556
_refine_diff_density_rms 0.265
_refine_ls_extinction_method none
_refine_ls_goodness_of_fit_ref 1.094
_refine_ls_hydrogen_treatment constr
_refine_ls_matrix_type full
_refine_ls_number_parameters 277
_refine_ls_number_reflns 5647
_refine_ls_number_restraints 2
_refine_ls_restrained_S_all 1.097
_refine_ls_R_factor_all 0.0736
_refine_ls_R_factor_gt 0.0602
_refine_ls_shift/su_max 0.088
_refine_ls_shift/su_mean 0.004
_refine_ls_structure_factor_coef Fsqd
_refine_ls_weighting_details 'calc w=1/[\s^2^(Fo^2^)+(0.0658P)^2^+140.7097P] where P=(Fo^2^+2Fc^2^)/3'
_refine_ls_weighting_scheme calc
_refine_ls_wR_factor_gt 0.1605
_refine_ls_wR_factor_ref 0.1685
_reflns_number_gt 4642
_reflns_number_total 5647
_reflns_threshold_expression >2sigma(I)
_cod_data_source_file c5dt02205c2.cif
_cod_data_source_block 2
_cod_depositor_comments 'Adding full bibliography for 7036411--7036414.cif.'
_cod_original_cell_volume 4648.42(17)
_cod_database_code 7036411
_olex2_refinement_description
;
1. Fixed Uiso
 At 1.2 times of:
  All C(H) groups, All C(H,H) groups
2. Restrained distances
 Cl1-C21 = Cl2-C21
 1.65 with sigma of 0.02
3. Uiso/Uaniso restraints and constraints
Uanis(Cl1) = Uanis(C21) = Uanis(Cl2)
4.a Secondary CH2 refined with riding coordinates:
 C4(H4a,H4b), C21(H21a,H21b)
4.b Aromatic/amide H refined with riding coordinates:
 C12(H12), C16(H16), C6(H6), C9(H9), C13(H13), C15(H15), C10(H10), C7(H7),
 C19(H19), C8(H8), C20(H20)
;
_olex2_submission_special_instructions 'No special instructions were received'

loop_
_space_group_symop_id
_space_group_symop_operation_xyz
1 'x, y, z'
2 '-x+1/2, -y+1/2, z'
3 'x+1/2, -y, -z+1/2'
4 '-x, y+1/2, -z+1/2'
5 '-x, -y, -z'
6 'x-1/2, y-1/2, -z'
7 '-x-1/2, y, z-1/2'
8 'x, -y-1/2, z-1/2'

loop_
_atom_site_label
_atom_site_type_symbol
_atom_site_fract_x
_atom_site_fract_y
_atom_site_fract_z
_atom_site_U_iso_or_equiv
_atom_site_adp_type
_atom_site_occupancy
_atom_site_calc_flag
_atom_site_refinement_flags_posn
Re1 Re 0.45082(3) 0.12665(2) 0.307316(12) 0.01408(13) Uani 1 d .
C1 C 0.6143(8) 0.1395(6) 0.2921(3) 0.0159(17) Uani 1 d .
N1 N 0.4022(7) 0.2762(5) 0.3076(3) 0.0127(14) Uani 1 d .
C4 C 0.4802(8) 0.3594(6) 0.3064(3) 0.0158(17) Uani 1 d .
H4A H 0.4405 0.4101 0.2900 0.019 Uiso 1 calc R
H4B H 0.5516 0.3434 0.2896 0.019 Uiso 1 calc R
C11 C 0.2884(8) 0.2932(6) 0.3120(3) 0.0144(17) Uani 1 d .
N2 N 0.3972(6) 0.1310(5) 0.2345(3) 0.0133(14) Uani 1 d .
O3 O 0.5243(9) 0.1222(6) 0.4094(3) 0.038(2) Uani 1 d .
O1 O 0.7120(6) 0.1458(5) 0.2814(3) 0.0268(16) Uani 1 d .
O2 O 0.4790(8) -0.0900(5) 0.3068(3) 0.036(2) Uani 1 d .
C3 C 0.4945(9) 0.1251(7) 0.3716(3) 0.0221(19) Uani 1 d .
C2 C 0.4696(8) -0.0094(7) 0.3068(3) 0.0209(19) Uani 1 d .
C5 C 0.5146(8) 0.3947(6) 0.3541(3) 0.0186(18) Uani 1 d .
C12 C 0.3167(7) 0.0693(6) 0.2191(3) 0.0140(16) Uani 1 d .
H12 H 0.2855 0.0248 0.2392 0.017 Uiso 1 calc R
C16 C 0.4438(8) 0.1933(7) 0.2049(3) 0.0182(18) Uani 1 d .
H16 H 0.4997 0.2362 0.2157 0.022 Uiso 1 calc R
C6 C 0.4507(9) 0.4651(7) 0.3758(4) 0.026(2) Uani 1 d .
H6 H 0.3852 0.4914 0.3613 0.031 Uiso 1 calc R
O6 O 0.3479(6) 0.1931(4) 0.0680(2) 0.0176(13) Uani 1 d .
O5 O 0.1906(7) 0.0988(5) 0.0836(2) 0.0230(14) Uani 1 d .
C14 C 0.3271(8) 0.1354(6) 0.1433(3) 0.0158(17) Uani 1 d .
C9 C 0.6450(10) 0.3883(8) 0.4199(4) 0.031(2) Uani 1 d .
H9 H 0.7109 0.3630 0.4346 0.038 Uiso 1 calc R
C17 C 0.2782(8) 0.1386(6) 0.0954(3) 0.0157(17) Uani 1 d .
C13 C 0.2781(7) 0.0697(6) 0.1736(3) 0.0158(17) Uani 1 d .
H13 H 0.2207 0.0270 0.1637 0.019 Uiso 1 calc R
C15 C 0.4133(8) 0.1974(7) 0.1589(3) 0.0189(18) Uani 1 d .
H15 H 0.4495 0.2403 0.1391 0.023 Uiso 1 calc R
C10 C 0.6124(9) 0.3547(8) 0.3769(4) 0.025(2) Uani 1 d .
H10 H 0.6552 0.3059 0.3633 0.031 Uiso 1 calc R
C7 C 0.4830(10) 0.4973(8) 0.4192(4) 0.030(2) Uani 1 d .
H7 H 0.4392 0.5447 0.4336 0.036 Uiso 1 calc R
C18 C 0.2996(8) 0.2204(6) 0.0257(3) 0.0172(18) Uani 1 d .
C19 C 0.3479(10) 0.1894(7) -0.0148(3) 0.025(2) Uani 1 d .
H19 H 0.4117 0.1477 -0.0146 0.030 Uiso 1 calc R
C8 C 0.5806(11) 0.4583(8) 0.4407(4) 0.031(3) Uani 1 d .
H8 H 0.6027 0.4797 0.4696 0.038 Uiso 1 calc R
O4 O 0.2394(6) 0.3746(4) 0.3150(2) 0.0168(12) Uani 1 d .
C20 C 0.3004(11) 0.2211(8) -0.0559(3) 0.031(2) Uani 1 d .
H20 H 0.3357 0.2040 -0.0835 0.037 Uiso 1 calc R
Cl2 Cl 0.3385(6) -0.0203(5) 0.4796(3) 0.1178(17) Uani 1 d D
Cl1 Cl 0.3632(6) -0.1330(5) 0.4032(3) 0.1178(17) Uani 1 d D
C21 C 0.416(2) -0.1129(16) 0.4591(7) 0.1178(17) Uani 1 d D
H21A H 0.4037 -0.1685 0.4781 0.141 Uiso 1 calc R
H21B H 0.5000 -0.0984 0.4585 0.141 Uiso 1 calc R

loop_
_atom_site_aniso_label
_atom_site_aniso_U_11
_atom_site_aniso_U_22
_atom_site_aniso_U_33
_atom_site_aniso_U_23
_atom_site_aniso_U_13
_atom_site_aniso_U_12
Re1 0.01380(18) 0.01241(19) 0.0160(2) 0.00112(13) -0.00159(12) 0.00248(13)
C1 0.016(4) 0.014(4) 0.018(4) 0.001(3) -0.006(3) 0.006(3)
N1 0.018(4) 0.003(3) 0.017(3) 0.000(3) -0.002(3) -0.003(3)
C4 0.012(4) 0.016(4) 0.019(4) 0.000(3) 0.003(3) -0.003(3)
C11 0.017(4) 0.014(4) 0.012(4) 0.000(3) -0.002(3) 0.002(3)
N2 0.014(3) 0.008(3) 0.019(4) 0.002(3) 0.000(3) 0.001(3)
O3 0.053(5) 0.042(5) 0.020(4) -0.003(3) -0.003(4) 0.006(4)
O1 0.011(3) 0.028(4) 0.041(4) 0.002(3) 0.000(3) 0.006(3)
O2 0.049(5) 0.007(3) 0.052(5) -0.002(3) -0.007(4) 0.003(3)
C3 0.024(5) 0.017(4) 0.025(5) 0.004(4) 0.001(4) 0.004(4)
C2 0.014(4) 0.024(5) 0.024(5) 0.002(4) -0.003(4) 0.000(4)
C5 0.015(4) 0.016(4) 0.025(5) 0.000(4) 0.002(4) -0.005(3)
C12 0.010(4) 0.013(4) 0.019(4) 0.004(3) 0.001(3) 0.001(3)
C16 0.020(4) 0.016(4) 0.019(4) 0.001(3) -0.003(4) -0.004(3)
C6 0.024(5) 0.020(5) 0.034(6) -0.004(4) 0.004(4) -0.006(4)
O6 0.018(3) 0.019(3) 0.016(3) 0.002(2) 0.001(3) 0.003(3)
O5 0.029(4) 0.022(3) 0.017(3) 0.002(3) -0.002(3) 0.000(3)
C14 0.018(4) 0.011(4) 0.018(4) 0.000(3) 0.000(3) 0.006(3)
C9 0.031(5) 0.037(6) 0.026(5) 0.004(5) -0.005(5) -0.007(5)
C17 0.023(4) 0.011(4) 0.014(4) -0.001(3) -0.001(3) 0.006(3)
C13 0.008(4) 0.017(4) 0.022(4) -0.004(4) 0.003(3) -0.005(3)
C15 0.017(4) 0.022(5) 0.017(4) 0.006(4) 0.003(4) -0.003(4)
C10 0.021(5) 0.028(5) 0.026(5) 0.000(4) 0.001(4) -0.005(4)
C7 0.033(6) 0.022(5) 0.035(6) -0.010(4) 0.011(5) -0.010(4)
C18 0.021(4) 0.019(4) 0.012(4) 0.002(3) -0.002(3) 0.005(4)
C19 0.030(5) 0.027(5) 0.019(5) -0.002(4) 0.004(4) 0.004(4)
C8 0.042(6) 0.035(6) 0.017(5) -0.006(4) 0.007(5) -0.023(5)
O4 0.017(3) 0.012(3) 0.021(3) -0.005(2) -0.001(3) 0.003(3)
C20 0.053(7) 0.026(5) 0.014(5) -0.003(4) 0.008(5) 0.008(5)
Cl2 0.088(3) 0.116(4) 0.149(5) -0.028(3) 0.033(3) -0.006(3)
Cl1 0.088(3) 0.116(4) 0.149(5) -0.028(3) 0.033(3) -0.006(3)
C21 0.088(3) 0.116(4) 0.149(5) -0.028(3) 0.033(3) -0.006(3)

loop_
_atom_type_symbol
_atom_type_description
_atom_type_scat_dispersion_real
_atom_type_scat_dispersion_imag
_atom_type_scat_source
C C 0.0033 0.0016 'International Tables Vol C Tables 4.2.6.8 and 6.1.1.4'
H H 0.0000 0.0000 'International Tables Vol C Tables 4.2.6.8 and 6.1.1.4'
Cl Cl 0.1484 0.1585 'International Tables Vol C Tables 4.2.6.8 and 6.1.1.4'
N N 0.0061 0.0033 'International Tables Vol C Tables 4.2.6.8 and 6.1.1.4'
O O 0.0106 0.0060 'International Tables Vol C Tables 4.2.6.8 and 6.1.1.4'
Re Re -1.0185 7.2310 'International Tables Vol C Tables 4.2.6.8 and 6.1.1.4'

loop_
_geom_angle_atom_site_label_1
_geom_angle_atom_site_label_2
_geom_angle_atom_site_label_3
_geom_angle
_geom_angle_site_symmetry_1
_geom_angle_site_symmetry_3
C1 Re1 N1 98.8(3) . .
C1 Re1 N2 92.2(3) . .
C1 Re1 C3 88.8(4) . .
C1 Re1 C2 89.2(4) . .
C1 Re1 O4 171.0(3) . 2
N1 Re1 N2 84.7(3) . .
C3 Re1 N1 94.1(3) . .
C3 Re1 N2 178.5(3) . .
C3 Re1 O4 98.7(3) . 2
C2 Re1 N1 171.7(3) . .
C2 Re1 N2 92.9(3) . .
C2 Re1 C3 88.2(4) . .
C2 Re1 O4 95.8(3) . 2
O4 Re1 N1 76.0(3) 2 .
O4 Re1 N2 80.1(3) 2 .
O1 C1 Re1 177.4(9) . .
C4 N1 Re1 128.5(6) . .
C11 N1 Re1 115.0(6) . .
C11 N1 C4 116.3(7) . .
N1 C4 C5 113.0(7) . .
N1 C11 C11 114.8(10) . 2
O4 C11 N1 126.4(8) . .
O4 C11 C11 118.8(10) . 2
C12 N2 Re1 119.5(6) . .
C12 N2 C16 118.4(8) . .
C16 N2 Re1 122.1(6) . .
O3 C3 Re1 177.4(9) . .
O2 C2 Re1 178.9(10) . .
C6 C5 C4 121.3(9) . .
C6 C5 C10 118.7(10) . .
C10 C5 C4 120.0(9) . .
N2 C12 C13 122.1(8) . .
N2 C16 C15 123.7(9) . .
C5 C6 C7 121.0(11) . .
C17 O6 C18 116.7(7) . .
C13 C14 C17 117.6(8) . .
C15 C14 C17 122.9(8) . .
C15 C14 C13 119.4(8) . .
C8 C9 C10 120.4(11) . .
O6 C17 C14 110.6(8) . .
O5 C17 O6 125.2(8) . .
O5 C17 C14 124.2(8) . .
C14 C13 C12 118.7(8) . .
C14 C15 C16 117.7(8) . .
C9 C10 C5 119.8(10) . .
C8 C7 C6 119.4(10) . .
C18 C18 O6 118.4(5) 2 .
C19 C18 O6 121.0(8) . .
C19 C18 C18 120.6(6) . 2
C18 C19 C20 119.2(10) . .
C9 C8 C7 120.6(10) . .
C11 O4 Re1 114.6(6) . 2
C19 C20 C20 120.1(6) . 2
Cl2 C21 Cl1 106.2(12) . .

loop_
_geom_bond_atom_site_label_1
_geom_bond_atom_site_label_2
_geom_bond_distance
_geom_bond_site_symmetry_2
Re1 C1 1.906(9) .
Re1 N1 2.181(7) .
Re1 N2 2.210(7) .
Re1 C3 1.940(10) .
Re1 C2 1.931(10) .
Re1 O4 2.158(7) 2
C1 O1 1.150(12) .
N1 C4 1.467(11) .
N1 C11 1.313(12) .
C4 C5 1.530(13) .
C11 C11 1.496(18) 2
C11 O4 1.279(10) .
N2 C12 1.336(11) .
N2 C16 1.342(12) .
O3 C3 1.156(13) .
O2 C2 1.142(13) .
C5 C6 1.382(14) .
C5 C10 1.408(14) .
C12 C13 1.397(13) .
C16 C15 1.388(13) .
C6 C7 1.394(16) .
O6 C17 1.360(11) .
O6 C18 1.403(10) .
O5 C17 1.189(12) .
C14 C17 1.504(12) .
C14 C13 1.395(12) .
C14 C15 1.384(13) .
C9 C10 1.390(15) .
C9 C8 1.369(17) .
C7 C8 1.382(18) .
C18 C18 1.397(18) 2
C18 C19 1.373(13) .
C19 C20 1.389(15) .
O4 Re1 2.158(7) 2
C20 C20 1.40(2) 2
Cl2 C21 1.682(16) .
Cl1 C21 1.759(17) .
